data_1572772
loop_
_publ_author_name
'Zhang, Chonghe'
'Gilliard, Jr, Robert J'
'Cummins, Christopher C.'

_publ_section_title
;
 Arene extrusion as an approach to reductive elimination at boron:
 implication of carbene-ligated haloborylene as a transient reactive
 intermediate.
;
_journal_issue 43
_journal_name_full 'Chemical science'
_journal_page_first 17873
_journal_page_last 17880
_journal_paper_doi 10.1039/d4sc05524a
_journal_volume 15
_journal_year 2024
_chemical_formula_moiety 'C23 H35 B Br N'
_chemical_formula_sum 'C23 H35 B Br N'
_chemical_formula_weight 416.24
_space_group_crystal_system orthorhombic
_space_group_IT_number 61
_space_group_name_Hall '-P 2ac 2ab'
_space_group_name_H-M_alt 'P b c a'
_atom_sites_solution_hydrogens geom
_audit_creation_date 2023-07-12
_audit_creation_method
;
Olex2 1.5
(compiled 2023.03.06 svn.rbb2c1857 for OlexSys, GUI svn.r6748)
;
_audit_update_record
;
2023-09-26 deposited with the CCDC.	2024-10-02 downloaded from the CCDC.
;
_cell_angle_alpha 90
_cell_angle_beta 90
_cell_angle_gamma 90
_cell_formula_units_Z 8
_cell_length_a 12.1571(5)
_cell_length_b 13.5618(7)
_cell_length_c 25.8390(13)
_cell_measurement_reflns_used 9433
_cell_measurement_temperature 100.00
_cell_measurement_theta_max 31.962
_cell_measurement_theta_min 2.300
_cell_volume 4260.1(4)
_computing_cell_refinement 'SAINT V8.38A (Bruker, 2018)'
_computing_data_reduction 'SAINT V8.38A (Bruker, 2018)'
_computing_molecular_graphics 'Olex2 1.5 (Dolomanov et al., 2009)'
_computing_publication_material 'Olex2 1.5 (Dolomanov et al., 2009)'
_computing_structure_refinement 'XL  (Sheldrick, 2008)'
_computing_structure_solution 'SHELXT 2014/5 (Sheldrick, 2014)'
_diffrn_ambient_temperature 100.00
_diffrn_measured_fraction_theta_full 0.999
_diffrn_measured_fraction_theta_max 0.999
_diffrn_measurement_device_type 'Bruker APEX-II CCD'
_diffrn_measurement_method '\f and \w scans'
_diffrn_radiation_type MoK\a
_diffrn_radiation_wavelength 0.71073
_diffrn_reflns_av_R_equivalents 0.0404
_diffrn_reflns_av_unetI/netI 0.0084
_diffrn_reflns_Laue_measured_fraction_full 0.999
_diffrn_reflns_Laue_measured_fraction_max 0.999
_diffrn_reflns_limit_h_max 14
_diffrn_reflns_limit_h_min -14
_diffrn_reflns_limit_k_max 16
_diffrn_reflns_limit_k_min -16
_diffrn_reflns_limit_l_max 30
_diffrn_reflns_limit_l_min -30
_diffrn_reflns_number 217441
_diffrn_reflns_point_group_measured_fraction_full 0.999
_diffrn_reflns_point_group_measured_fraction_max 0.999
_diffrn_reflns_theta_full 24.998
_diffrn_reflns_theta_max 24.998
_diffrn_reflns_theta_min 1.576
_diffrn_source_current 1.4
_diffrn_source_power 0.07
_diffrn_source_voltage 50.0
_diffrn_standards_number 0
_exptl_absorpt_coefficient_mu 1.937
_exptl_absorpt_correction_T_max 0.7463
_exptl_absorpt_correction_T_min 0.6418
_exptl_absorpt_correction_type multi-scan
_exptl_absorpt_process_details
;
SADABS-2016/2 (Bruker,2016/2) was used for absorption correction.
wR2(int) was 0.0932 before and 0.0600 after correction.
The Ratio of minimum to maximum transmission is 0.8600.
The \l/2 correction factor is Not present.
;
_exptl_crystal_colour 'clear colourless'
_exptl_crystal_colour_lustre clear
_exptl_crystal_colour_primary colourless
_exptl_crystal_density_diffrn 1.298
_exptl_crystal_description block
_exptl_crystal_F_000 1760
_exptl_crystal_size_max 0.042
_exptl_crystal_size_mid 0.033
_exptl_crystal_size_min 0.023
_refine_diff_density_max 1.874
_refine_diff_density_min -0.753
_refine_diff_density_rms 0.076
_refine_ls_extinction_method none
_refine_ls_goodness_of_fit_ref 1.093
_refine_ls_hydrogen_treatment constr
_refine_ls_matrix_type full
_refine_ls_number_parameters 244
_refine_ls_number_reflns 3751
_refine_ls_number_restraints 1
_refine_ls_restrained_S_all 1.106
_refine_ls_R_factor_all 0.0435
_refine_ls_R_factor_gt 0.0421
_refine_ls_shift/su_max 0.001
_refine_ls_shift/su_mean 0.000
_refine_ls_structure_factor_coef Fsqd
_refine_ls_weighting_details 'w=1/[\s^2^(Fo^2^)+(0.0350P)^2^+11.4584P] where P=(Fo^2^+2Fc^2^)/3'
_refine_ls_weighting_scheme calc
_refine_ls_wR_factor_gt 0.1000
_refine_ls_wR_factor_ref 0.1006
_reflns_Friedel_coverage 0.000
_reflns_number_gt 3590
_reflns_number_total 3751
_reflns_threshold_expression 'I > 2\s(I)'
_cod_data_source_file d4sc05524a3.cif
_cod_data_source_block 5Br
_cod_depositor_comments 'Adding full bibliography for 1572763--1572772.cif.'
_cod_database_code 1572772
_shelx_shelxl_version_number 2016/6
_shelx_space_group_comment
;
The symmetry employed for this shelxl refinement is uniquely defined
by the following loop, which should always be used as a source of
symmetry information in preference to the above space-group names.
They are only intended as comments.
;
_shelx_estimated_absorpt_t_max 0.957
_shelx_estimated_absorpt_t_min 0.923
_olex2_refinement_description
;
1. Fixed Uiso
 At 1.2 times of:
  All B(H,H) groups, All C(H) groups, All C(H,H) groups
 At 1.5 times of:
  All C(H,H,H) groups
2. Restrained distances
 Br1-B1 \\sim Br2-B1
 with sigma of 0.02
3. Uiso/Uaniso restraints and constraints
Uanis(Br1) = Uanis(Br2)
4. Others
 Sof(H1BB)=Sof(Br1)=1-FVAR(1)
 Sof(Br2)=Sof(H1AA)=FVAR(1)
5.a Ternary CH refined with riding coordinates:
 C8(H8), C12(H12), B1(H1AA), B1(H1BB)
5.b Secondary CH2 refined with riding coordinates:
 C1(H1A,H1B), C2(H2A,H2B), C3(H3A,H3B), C13(H13A,H13B), C14(H14A,H14B),
 C15(H15A,H15B), C16(H16A,H16B)
5.c Aromatic/amide H refined with riding coordinates:
 C21(H21), C22(H22), C23(H23)
5.d Idealised Me refined as rotating group:
 C9(H9A,H9B,H9C), C10(H10A,H10B,H10C), C18(H18A,H18B,H18C), C19(H19A,H19B,
 H19C), C20(H20A,H20B,H20C)
;
_olex2_submission_special_instructions 'No special instructions were received'

loop_
_space_group_symop_operation_xyz
'x, y, z'
'x+1/2, -y+1/2, -z'
'-x, y+1/2, -z+1/2'
'-x+1/2, -y, z+1/2'
'-x, -y, -z'
'-x-1/2, y-1/2, z'
'x, -y-1/2, z-1/2'
'x-1/2, y, -z-1/2'

loop_
_atom_site_label
_atom_site_type_symbol
_atom_site_fract_x
_atom_site_fract_y
_atom_site_fract_z
_atom_site_U_iso_or_equiv
_atom_site_adp_type
_atom_site_occupancy
_atom_site_site_symmetry_order
_atom_site_calc_flag
_atom_site_refinement_flags_posn
_atom_site_refinement_flags_adp
_atom_site_refinement_flags_occupancy
_atom_site_disorder_assembly
_atom_site_disorder_group
Br2 Br 0.28015(3) 0.46060(2) 0.51663(2) 0.02149(12) Uani 0.8907(7) 1 d D . P A 1
N1 N 0.4301(2) 0.23880(18) 0.61477(9) 0.0222(5) Uani 1 1 d . . . . .
C1 C 0.4469(3) 0.2240(3) 0.41089(12) 0.0306(7) Uani 1 1 d . . . . .
H1A H 0.410239 0.286171 0.400627 0.037 Uiso 1 1 calc R U . . .
H1B H 0.470009 0.189319 0.378980 0.037 Uiso 1 1 calc R U . . .
C2 C 0.5482(2) 0.2477(2) 0.44358(11) 0.0266(7) Uani 1 1 d . . . . .
H2A H 0.589709 0.186238 0.450323 0.032 Uiso 1 1 calc R U . . .
H2B H 0.596765 0.293089 0.424131 0.032 Uiso 1 1 calc R U . . .
C3 C 0.5163(2) 0.2951(2) 0.49495(11) 0.0215(6) Uani 1 1 d . . . . .
H3A H 0.484129 0.360931 0.488260 0.026 Uiso 1 1 calc R U . . .
H3B H 0.583258 0.304406 0.516230 0.026 Uiso 1 1 calc R U . . .
C4 C 0.4323(2) 0.2316(2) 0.52555(11) 0.0193(6) Uani 1 1 d . . . . .
C5 C 0.3996(2) 0.2874(2) 0.57351(11) 0.0193(6) Uani 1 1 d . . . . .
C6 C 0.4215(2) 0.2810(2) 0.66654(11) 0.0242(6) Uani 1 1 d . . . . .
C7 C 0.3477(2) 0.2415(2) 0.70247(11) 0.0271(7) Uani 1 1 d . . . . .
C8 C 0.2566(3) 0.1694(3) 0.68856(12) 0.0302(7) Uani 1 1 d . . . . .
H8 H 0.268560 0.146790 0.652154 0.036 Uiso 1 1 calc R U . . .
C9 C 0.1461(3) 0.2240(3) 0.69097(13) 0.0370(8) Uani 1 1 d . . . . .
H9A H 0.130956 0.243598 0.726767 0.055 Uiso 1 1 calc R U . . .
H9B H 0.087347 0.180333 0.678680 0.055 Uiso 1 1 calc R U . . .
H9C H 0.149345 0.282779 0.668990 0.055 Uiso 1 1 calc R U . . .
C10 C 0.2517(3) 0.0783(3) 0.72355(15) 0.0465(9) Uani 1 1 d . . . . .
H10A H 0.322750 0.044222 0.722772 0.070 Uiso 1 1 calc R U . . .
H10B H 0.193988 0.033620 0.711160 0.070 Uiso 1 1 calc R U . . .
H10C H 0.235089 0.098641 0.759091 0.070 Uiso 1 1 calc R U . . .
C11 C 0.4862(2) 0.3642(3) 0.67664(12) 0.0280(7) Uani 1 1 d . . . . .
C12 C 0.5444(3) 0.4169(3) 0.63256(12) 0.0290(7) Uani 1 1 d . . . . .
H12 H 0.581980 0.365355 0.611258 0.035 Uiso 1 1 calc R U . . .
C13 C 0.4575(3) 0.4671(2) 0.59749(12) 0.0267(7) Uani 1 1 d . . . . .
H13A H 0.494340 0.489931 0.565492 0.032 Uiso 1 1 calc R U . . .
H13B H 0.429043 0.526163 0.615622 0.032 Uiso 1 1 calc R U . . .
C14 C 0.3660(3) 0.1597(2) 0.44067(12) 0.0282(7) Uani 1 1 d . . . . .
H14A H 0.400586 0.095370 0.448580 0.034 Uiso 1 1 calc R U . . .
H14B H 0.300185 0.147288 0.419034 0.034 Uiso 1 1 calc R U . . .
C15 C 0.3312(2) 0.2101(2) 0.49120(11) 0.0225(6) Uani 1 1 d . . . . .
H15A H 0.279406 0.166856 0.510182 0.027 Uiso 1 1 calc R U . . .
H15B H 0.292734 0.272570 0.483189 0.027 Uiso 1 1 calc R U . . .
C16 C 0.4822(2) 0.1345(2) 0.54615(11) 0.0244(6) Uani 1 1 d . . . . .
H16A H 0.431244 0.078914 0.539697 0.029 Uiso 1 1 calc R U . . .
H16B H 0.552771 0.120462 0.528549 0.029 Uiso 1 1 calc R U . . .
C17 C 0.5006(3) 0.1477(2) 0.60420(12) 0.0283(7) Uani 1 1 d . . . . .
C18 C 0.6203(3) 0.1716(3) 0.61719(14) 0.0430(9) Uani 1 1 d . . . . .
H18A H 0.646108 0.225294 0.594891 0.065 Uiso 1 1 calc R U . . .
H18B H 0.665845 0.113005 0.611514 0.065 Uiso 1 1 calc R U . . .
H18C H 0.625650 0.191899 0.653509 0.065 Uiso 1 1 calc R U . . .
C19 C 0.4623(4) 0.0575(3) 0.63456(15) 0.0479(11) Uani 1 1 d . . . . .
H19A H 0.473002 0.069114 0.671657 0.072 Uiso 1 1 calc R U . . .
H19B H 0.505171 -0.000215 0.623879 0.072 Uiso 1 1 calc R U . . .
H19C H 0.384153 0.045660 0.627647 0.072 Uiso 1 1 calc R U . . .
C20 C 0.6323(3) 0.4903(3) 0.64972(14) 0.0406(9) Uani 1 1 d . . . . .
H20A H 0.597570 0.544335 0.668892 0.061 Uiso 1 1 calc R U . . .
H20B H 0.669997 0.516824 0.619231 0.061 Uiso 1 1 calc R U . . .
H20C H 0.685700 0.456888 0.672068 0.061 Uiso 1 1 calc R U . . .
C21 C 0.4844(3) 0.4016(3) 0.72682(12) 0.0342(8) Uani 1 1 d . . . . .
H21 H 0.529024 0.456719 0.735386 0.041 Uiso 1 1 calc R U . . .
C22 C 0.4182(3) 0.3590(3) 0.76445(12) 0.0369(8) Uani 1 1 d . . . . .
H22 H 0.420321 0.383576 0.798874 0.044 Uiso 1 1 calc R U . . .
C23 C 0.3500(3) 0.2821(3) 0.75247(12) 0.0328(8) Uani 1 1 d . . . . .
H23 H 0.303298 0.255620 0.778468 0.039 Uiso 1 1 calc R U . . .
B1 B 0.3536(3) 0.3980(2) 0.58131(13) 0.0225(7) Uani 1 1 d D . . . .
H1AA H 0.299273 0.397840 0.610360 0.027 Uiso 0.8907(7) 1 calc R U P A 1
H1BB H 0.330278 0.420914 0.546199 0.027 Uiso 0.1093(7) 1 calc R U P A 2
Br1 Br 0.2317(2) 0.41902(18) 0.62508(10) 0.02149(12) Uani 0.1093(7) 1 d D . P A 2

loop_
_atom_site_aniso_label
_atom_site_aniso_U_11
_atom_site_aniso_U_22
_atom_site_aniso_U_33
_atom_site_aniso_U_23
_atom_site_aniso_U_13
_atom_site_aniso_U_12
Br2 0.02543(19) 0.01386(17) 0.02519(18) 0.00420(12) -0.00945(13) 0.00427(12)
N1 0.0207(12) 0.0233(13) 0.0225(12) 0.0055(10) 0.0034(10) 0.0056(10)
C1 0.0373(18) 0.0346(18) 0.0199(15) -0.0030(13) 0.0025(13) -0.0018(15)
C2 0.0261(15) 0.0307(16) 0.0229(15) 0.0034(13) 0.0064(13) -0.0024(13)
C3 0.0192(14) 0.0237(15) 0.0216(14) 0.0032(12) 0.0012(12) -0.0033(12)
C4 0.0180(13) 0.0175(14) 0.0224(14) 0.0017(11) 0.0032(11) 0.0014(11)
C5 0.0141(13) 0.0215(14) 0.0222(14) 0.0039(12) 0.0007(11) -0.0021(11)
C6 0.0218(14) 0.0312(16) 0.0196(14) 0.0047(12) 0.0000(12) 0.0102(13)
C7 0.0249(15) 0.0345(17) 0.0219(15) 0.0084(13) -0.0001(13) 0.0115(13)
C8 0.0314(16) 0.0361(18) 0.0230(15) 0.0067(14) 0.0054(13) 0.0034(14)
C9 0.0284(17) 0.052(2) 0.0302(17) -0.0026(16) 0.0014(14) 0.0039(16)
C10 0.048(2) 0.049(2) 0.042(2) 0.0202(18) 0.0102(18) -0.0007(19)
C11 0.0206(14) 0.0413(18) 0.0223(15) 0.0041(14) -0.0038(12) 0.0082(14)
C12 0.0243(15) 0.0370(18) 0.0258(16) -0.0008(14) -0.0021(13) -0.0029(14)
C13 0.0308(16) 0.0248(16) 0.0244(15) 0.0021(12) -0.0020(13) -0.0017(13)
C14 0.0275(16) 0.0272(16) 0.0301(16) -0.0060(13) -0.0017(13) -0.0021(13)
C15 0.0200(14) 0.0214(14) 0.0260(15) -0.0013(12) 0.0016(12) -0.0028(12)
C16 0.0230(14) 0.0213(15) 0.0291(16) 0.0028(13) 0.0064(13) 0.0051(12)
C17 0.0295(16) 0.0286(16) 0.0268(16) 0.0069(13) 0.0063(13) 0.0140(14)
C18 0.0328(19) 0.060(2) 0.0362(19) -0.0070(18) -0.0073(15) 0.0248(18)
C19 0.070(3) 0.0311(19) 0.043(2) 0.0156(16) 0.025(2) 0.0266(19)
C20 0.0323(18) 0.052(2) 0.0372(19) -0.0016(17) -0.0051(16) -0.0117(17)
C21 0.0298(17) 0.045(2) 0.0275(16) -0.0004(15) -0.0062(14) 0.0041(15)
C22 0.0360(18) 0.056(2) 0.0189(15) -0.0013(15) -0.0049(14) 0.0097(17)
C23 0.0273(16) 0.050(2) 0.0208(15) 0.0085(15) 0.0009(13) 0.0092(15)
B1 0.0236(16) 0.0225(16) 0.0215(16) 0.0011(13) -0.0010(13) 0.0044(14)
Br1 0.02543(19) 0.01386(17) 0.02519(18) 0.00420(12) -0.00945(13) 0.00427(12)

loop_
_atom_type_symbol
_atom_type_description
_atom_type_scat_dispersion_real
_atom_type_scat_dispersion_imag
_atom_type_scat_source
C C 0.0033 0.0016 'International Tables Vol C Tables 4.2.6.8 and 6.1.1.4'
H H 0.0000 0.0000 'International Tables Vol C Tables 4.2.6.8 and 6.1.1.4'
B B 0.0013 0.0007 'International Tables Vol C Tables 4.2.6.8 and 6.1.1.4'
Br Br -0.2901 2.4595 'International Tables Vol C Tables 4.2.6.8 and 6.1.1.4'
N N 0.0061 0.0033 'International Tables Vol C Tables 4.2.6.8 and 6.1.1.4'

loop_
_geom_angle_atom_site_label_1
_geom_angle_atom_site_label_2
_geom_angle_atom_site_label_3
_geom_angle
_geom_angle_site_symmetry_1
_geom_angle_site_symmetry_3
_geom_angle_publ_flag
C5 N1 C6 122.0(2) . . ?
C5 N1 C17 114.9(2) . . ?
C6 N1 C17 121.4(2) . . ?
H1A C1 H1B 108.0 . . ?
C2 C1 H1A 109.4 . . ?
C2 C1 H1B 109.4 . . ?
C14 C1 H1A 109.4 . . ?
C14 C1 H1B 109.4 . . ?
C14 C1 C2 111.2(3) . . ?
C1 C2 H2A 109.3 . . ?
C1 C2 H2B 109.3 . . ?
H2A C2 H2B 108.0 . . ?
C3 C2 C1 111.4(2) . . ?
C3 C2 H2A 109.3 . . ?
C3 C2 H2B 109.3 . . ?
C2 C3 H3A 109.2 . . ?
C2 C3 H3B 109.2 . . ?
C2 C3 C4 112.1(2) . . ?
H3A C3 H3B 107.9 . . ?
C4 C3 H3A 109.2 . . ?
C4 C3 H3B 109.2 . . ?
C5 C4 C3 108.3(2) . . ?
C5 C4 C15 111.0(2) . . ?
C5 C4 C16 104.4(2) . . ?
C15 C4 C3 109.7(2) . . ?
C15 C4 C16 110.4(2) . . ?
C16 C4 C3 113.0(2) . . ?
N1 C5 C4 110.1(2) . . ?
N1 C5 B1 117.7(3) . . ?
C4 C5 B1 131.4(2) . . ?
C7 C6 N1 120.3(3) . . ?
C7 C6 C11 123.1(3) . . ?
C11 C6 N1 116.5(3) . . ?
C6 C7 C8 123.8(3) . . ?
C6 C7 C23 116.6(3) . . ?
C23 C7 C8 119.0(3) . . ?
C7 C8 H8 108.3 . . ?
C7 C8 C9 108.5(3) . . ?
C7 C8 C10 114.1(3) . . ?
C9 C8 H8 108.3 . . ?
C10 C8 H8 108.3 . . ?
C10 C8 C9 109.3(3) . . ?
C8 C9 H9A 109.5 . . ?
C8 C9 H9B 109.5 . . ?
C8 C9 H9C 109.5 . . ?
H9A C9 H9B 109.5 . . ?
H9A C9 H9C 109.5 . . ?
H9B C9 H9C 109.5 . . ?
C8 C10 H10A 109.5 . . ?
C8 C10 H10B 109.5 . . ?
C8 C10 H10C 109.5 . . ?
H10A C10 H10B 109.5 . . ?
H10A C10 H10C 109.5 . . ?
H10B C10 H10C 109.5 . . ?
C6 C11 C12 120.1(3) . . ?
C21 C11 C6 117.3(3) . . ?
C21 C11 C12 122.3(3) . . ?
C11 C12 H12 107.2 . . ?
C11 C12 C13 109.1(3) . . ?
C11 C12 C20 114.5(3) . . ?
C13 C12 H12 107.2 . . ?
C20 C12 H12 107.2 . . ?
C20 C12 C13 111.1(3) . . ?
C12 C13 H13A 108.5 . . ?
C12 C13 H13B 108.5 . . ?
C12 C13 B1 115.2(2) . . ?
H13A C13 H13B 107.5 . . ?
B1 C13 H13A 108.5 . . ?
B1 C13 H13B 108.5 . . ?
C1 C14 H14A 109.5 . . ?
C1 C14 H14B 109.5 . . ?
C1 C14 C15 110.7(2) . . ?
H14A C14 H14B 108.1 . . ?
C15 C14 H14A 109.5 . . ?
C15 C14 H14B 109.5 . . ?
C4 C15 H15A 109.5 . . ?
C4 C15 H15B 109.5 . . ?
C14 C15 C4 110.8(2) . . ?
C14 C15 H15A 109.5 . . ?
C14 C15 H15B 109.5 . . ?
H15A C15 H15B 108.1 . . ?
C4 C16 H16A 110.3 . . ?
C4 C16 H16B 110.3 . . ?
H16A C16 H16B 108.5 . . ?
C17 C16 C4 107.2(2) . . ?
C17 C16 H16A 110.3 . . ?
C17 C16 H16B 110.3 . . ?
N1 C17 C18 108.9(3) . . ?
C16 C17 N1 100.8(2) . . ?
C16 C17 C18 112.4(3) . . ?
C19 C17 N1 112.6(2) . . ?
C19 C17 C16 111.5(3) . . ?
C19 C17 C18 110.3(3) . . ?
C17 C18 H18A 109.5 . . ?
C17 C18 H18B 109.5 . . ?
C17 C18 H18C 109.5 . . ?
H18A C18 H18B 109.5 . . ?
H18A C18 H18C 109.5 . . ?
H18B C18 H18C 109.5 . . ?
C17 C19 H19A 109.5 . . ?
C17 C19 H19B 109.5 . . ?
C17 C19 H19C 109.5 . . ?
H19A C19 H19B 109.5 . . ?
H19A C19 H19C 109.5 . . ?
H19B C19 H19C 109.5 . . ?
C12 C20 H20A 109.5 . . ?
C12 C20 H20B 109.5 . . ?
C12 C20 H20C 109.5 . . ?
H20A C20 H20B 109.5 . . ?
H20A C20 H20C 109.5 . . ?
H20B C20 H20C 109.5 . . ?
C11 C21 H21 119.7 . . ?
C22 C21 C11 120.7(3) . . ?
C22 C21 H21 119.7 . . ?
C21 C22 H22 119.7 . . ?
C23 C22 C21 120.7(3) . . ?
C23 C22 H22 119.7 . . ?
C7 C23 H23 119.4 . . ?
C22 C23 C7 121.3(3) . . ?
C22 C23 H23 119.4 . . ?
Br2 B1 H1AA 108.7 . . ?
C5 B1 Br2 115.4(2) . . ?
C5 B1 C13 107.4(2) . . ?
C5 B1 H1AA 108.7 . . ?
C5 B1 H1BB 105.9 . . ?
C5 B1 Br1 119.2(2) . . ?
C13 B1 Br2 107.8(2) . . ?
C13 B1 H1AA 108.7 . . ?
C13 B1 H1BB 105.9 . . ?
C13 B1 Br1 111.6(2) . . ?
Br1 B1 H1BB 105.9 . . ?

loop_
_geom_bond_atom_site_label_1
_geom_bond_atom_site_label_2
_geom_bond_distance
_geom_bond_site_symmetry_2
_geom_bond_publ_flag
Br2 B1 2.076(3) . ?
N1 C5 1.307(4) . ?
N1 C6 1.459(4) . ?
N1 C17 1.528(4) . ?
C1 H1A 0.9900 . ?
C1 H1B 0.9900 . ?
C1 C2 1.527(4) . ?
C1 C14 1.523(4) . ?
C2 H2A 0.9900 . ?
C2 H2B 0.9900 . ?
C2 C3 1.525(4) . ?
C3 H3A 0.9900 . ?
C3 H3B 0.9900 . ?
C3 C4 1.552(4) . ?
C4 C5 1.505(4) . ?
C4 C15 1.544(4) . ?
C4 C16 1.544(4) . ?
C5 B1 1.613(4) . ?
C6 C7 1.398(4) . ?
C6 C11 1.400(5) . ?
C7 C8 1.521(5) . ?
C7 C23 1.404(5) . ?
C8 H8 1.0000 . ?
C8 C9 1.535(5) . ?
C8 C10 1.533(5) . ?
C9 H9A 0.9800 . ?
C9 H9B 0.9800 . ?
C9 H9C 0.9800 . ?
C10 H10A 0.9800 . ?
C10 H10B 0.9800 . ?
C10 H10C 0.9800 . ?
C11 C12 1.520(4) . ?
C11 C21 1.392(4) . ?
C12 H12 1.0000 . ?
C12 C13 1.550(4) . ?
C12 C20 1.526(5) . ?
C13 H13A 0.9900 . ?
C13 H13B 0.9900 . ?
C13 B1 1.627(4) . ?
C14 H14A 0.9900 . ?
C14 H14B 0.9900 . ?
C14 C15 1.533(4) . ?
C15 H15A 0.9900 . ?
C15 H15B 0.9900 . ?
C16 H16A 0.9900 . ?
C16 H16B 0.9900 . ?
C16 C17 1.527(4) . ?
C17 C18 1.528(5) . ?
C17 C19 1.526(5) . ?
C18 H18A 0.9800 . ?
C18 H18B 0.9800 . ?
C18 H18C 0.9800 . ?
C19 H19A 0.9800 . ?
C19 H19B 0.9800 . ?
C19 H19C 0.9800 . ?
C20 H20A 0.9800 . ?
C20 H20B 0.9800 . ?
C20 H20C 0.9800 . ?
C21 H21 0.9500 . ?
C21 C22 1.388(5) . ?
C22 H22 0.9500 . ?
C22 C23 1.369(5) . ?
C23 H23 0.9500 . ?
B1 H1AA 1.0000 . ?
B1 H1BB 1.0000 . ?
B1 Br1 1.886(4) . ?

loop_
_geom_torsion_atom_site_label_1
_geom_torsion_atom_site_label_2
_geom_torsion_atom_site_label_3
_geom_torsion_atom_site_label_4
_geom_torsion
_geom_torsion_site_symmetry_1
_geom_torsion_site_symmetry_2
_geom_torsion_site_symmetry_3
_geom_torsion_site_symmetry_4
_geom_torsion_publ_flag
N1 C5 B1 Br2 -169.0(2) . . . . ?
N1 C5 B1 C13 70.8(3) . . . . ?
N1 C5 B1 Br1 -57.3(3) . . . . ?
N1 C6 C7 C8 -13.2(4) . . . . ?
N1 C6 C7 C23 175.7(3) . . . . ?
N1 C6 C11 C12 10.9(4) . . . . ?
N1 C6 C11 C21 -175.9(3) . . . . ?
C1 C2 C3 C4 54.3(3) . . . . ?
C1 C14 C15 C4 -58.4(3) . . . . ?
C2 C1 C14 C15 57.4(3) . . . . ?
C2 C3 C4 C5 -175.9(2) . . . . ?
C2 C3 C4 C15 -54.6(3) . . . . ?
C2 C3 C4 C16 69.0(3) . . . . ?
C3 C4 C5 N1 -116.7(3) . . . . ?
C3 C4 C5 B1 52.7(4) . . . . ?
C3 C4 C15 C14 56.4(3) . . . . ?
C3 C4 C16 C17 104.7(3) . . . . ?
C4 C5 B1 Br2 22.2(4) . . . . ?
C4 C5 B1 C13 -97.9(3) . . . . ?
C4 C5 B1 Br1 134.0(3) . . . . ?
C4 C16 C17 N1 15.6(3) . . . . ?
C4 C16 C17 C18 -100.2(3) . . . . ?
C4 C16 C17 C19 135.4(3) . . . . ?
C5 N1 C6 C7 112.9(3) . . . . ?
C5 N1 C6 C11 -64.0(4) . . . . ?
C5 N1 C17 C16 -14.5(3) . . . . ?
C5 N1 C17 C18 103.9(3) . . . . ?
C5 N1 C17 C19 -133.4(3) . . . . ?
C5 C4 C15 C14 176.0(2) . . . . ?
C5 C4 C16 C17 -12.8(3) . . . . ?
C6 N1 C5 C4 172.2(2) . . . . ?
C6 N1 C5 B1 1.2(4) . . . . ?
C6 N1 C17 C16 -179.9(3) . . . . ?
C6 N1 C17 C18 -61.5(4) . . . . ?
C6 N1 C17 C19 61.2(4) . . . . ?
C6 C7 C8 C9 -106.8(3) . . . . ?
C6 C7 C8 C10 131.1(3) . . . . ?
C6 C7 C23 C22 2.6(5) . . . . ?
C6 C11 C12 C13 68.3(4) . . . . ?
C6 C11 C12 C20 -166.4(3) . . . . ?
C6 C11 C21 C22 -1.9(5) . . . . ?
C7 C6 C11 C12 -166.0(3) . . . . ?
C7 C6 C11 C21 7.2(4) . . . . ?
C8 C7 C23 C22 -169.0(3) . . . . ?
C11 C6 C7 C8 163.6(3) . . . . ?
C11 C6 C7 C23 -7.5(4) . . . . ?
C11 C12 C13 B1 -47.3(4) . . . . ?
C11 C21 C22 C23 -2.7(5) . . . . ?
C12 C11 C21 C22 171.1(3) . . . . ?
C12 C13 B1 Br2 -160.8(2) . . . . ?
C12 C13 B1 C5 -35.9(3) . . . . ?
C12 C13 B1 Br1 96.5(3) . . . . ?
C14 C1 C2 C3 -55.2(4) . . . . ?
C15 C4 C5 N1 122.8(3) . . . . ?
C15 C4 C5 B1 -67.8(4) . . . . ?
C15 C4 C16 C17 -132.1(3) . . . . ?
C16 C4 C5 N1 3.9(3) . . . . ?
C16 C4 C5 B1 173.3(3) . . . . ?
C16 C4 C15 C14 -68.7(3) . . . . ?
C17 N1 C5 C4 6.9(3) . . . . ?
C17 N1 C5 B1 -164.1(3) . . . . ?
C17 N1 C6 C7 -82.7(3) . . . . ?
C17 N1 C6 C11 100.3(3) . . . . ?
C20 C12 C13 B1 -174.6(3) . . . . ?
C21 C11 C12 C13 -104.5(3) . . . . ?
C21 C11 C12 C20 20.8(4) . . . . ?
C21 C22 C23 C7 2.3(5) . . . . ?
C23 C7 C8 C9 64.1(4) . . . . ?
C23 C7 C8 C10 -58.0(4) . . . . ?
